data_7706040
loop_
_publ_author_name
'Han, Song-De'
'Liu, Ai-Ju'
'Xu, Fei'
'Xue, Zhen-Zhen'
'Pan, Jie'
'Wang, Guo-Ming'

_publ_section_title
;
 Metal-dependent photochromic performance in two isostructural
 supramolecular chains.
;
_journal_issue 2
_journal_name_full 'Dalton transactions (Cambridge, England : 2003)'
_journal_page_first 546
_journal_page_last 552
_journal_paper_doi 10.1039/d0dt03929b
_journal_volume 50
_journal_year 2021
_chemical_formula_sum 'C33 H20 N4 O6 Zn'
_chemical_formula_weight 633.90
_space_group_crystal_system monoclinic
_space_group_IT_number 15
_space_group_name_Hall '-C 2yc'
_space_group_name_H-M_alt 'C 1 2/c 1'
_atom_sites_solution_hydrogens mixed
_audit_creation_method SHELXL-2016/6
_audit_update_record
;
2020-11-16 deposited with the CCDC.	2020-12-11 downloaded from the CCDC.
;
_cell_angle_alpha 90
_cell_angle_beta 134.673(6)
_cell_angle_gamma 90
_cell_formula_units_Z 4
_cell_length_a 19.5298(15)
_cell_length_b 12.4998(8)
_cell_length_c 15.231(2)
_cell_measurement_reflns_used 2281
_cell_measurement_temperature 293(2)
_cell_measurement_theta_max 31.7690
_cell_measurement_theta_min 3.2500
_cell_volume 2644.1(5)
_computing_structure_refinement 'SHELXL-2016/6 (Sheldrick, 2016)'
_diffrn_ambient_temperature 293(2)
_diffrn_measured_fraction_theta_full 0.999
_diffrn_measured_fraction_theta_max 0.999
_diffrn_measurement_device_type 'XtaLAB Mini (ROW)'
_diffrn_radiation_type MoK\a
_diffrn_radiation_wavelength 0.71073
_diffrn_reflns_av_R_equivalents 0.0153
_diffrn_reflns_av_unetI/netI 0.0242
_diffrn_reflns_Laue_measured_fraction_full 0.999
_diffrn_reflns_Laue_measured_fraction_max 0.999
_diffrn_reflns_limit_h_max 16
_diffrn_reflns_limit_h_min -23
_diffrn_reflns_limit_k_max 13
_diffrn_reflns_limit_k_min -14
_diffrn_reflns_limit_l_max 18
_diffrn_reflns_limit_l_min -18
_diffrn_reflns_number 4492
_diffrn_reflns_point_group_measured_fraction_full 0.999
_diffrn_reflns_point_group_measured_fraction_max 0.999
_diffrn_reflns_theta_full 25.003
_diffrn_reflns_theta_max 25.003
_diffrn_reflns_theta_min 2.690
_diffrn_source 'fine-focus sealed X-ray tube'
_exptl_absorpt_coefficient_mu 0.987
_exptl_absorpt_correction_T_max 1.00000
_exptl_absorpt_correction_T_min 0.91927
_exptl_absorpt_correction_type multi-scan
_exptl_crystal_colour colorless
_exptl_crystal_density_diffrn 1.592
_exptl_crystal_description block
_exptl_crystal_F_000 1296
_exptl_crystal_size_max 0.06
_exptl_crystal_size_mid 0.04
_exptl_crystal_size_min 0.02
_refine_diff_density_max 0.246
_refine_diff_density_min -0.268
_refine_diff_density_rms 0.050
_refine_ls_extinction_method none
_refine_ls_goodness_of_fit_ref 1.078
_refine_ls_hydrogen_treatment mixed
_refine_ls_matrix_type full
_refine_ls_number_parameters 202
_refine_ls_number_reflns 2333
_refine_ls_number_restraints 0
_refine_ls_restrained_S_all 1.078
_refine_ls_R_factor_all 0.0342
_refine_ls_R_factor_gt 0.0269
_refine_ls_shift/su_max 0.000
_refine_ls_shift/su_mean 0.000
_refine_ls_structure_factor_coef Fsqd
_refine_ls_weighting_details 'w=1/[\s^2^(Fo^2^)+(0.0345P)^2^+1.4359P] where P=(Fo^2^+2Fc^2^)/3'
_refine_ls_weighting_scheme calc
_refine_ls_wR_factor_gt 0.0667
_refine_ls_wR_factor_ref 0.0698
_reflns_Friedel_coverage 0.000
_reflns_number_gt 2058
_reflns_number_total 2333
_reflns_threshold_expression 'I > 2\s(I)'
_cod_data_source_file d0dt03929b2.cif
_cod_data_source_block 1
_cod_depositor_comments 'Adding full bibliography for 7706040--7706041.cif.'
_cod_original_sg_symbol_H-M 'C 2/c'
_cod_database_code 7706040
_shelx_shelxl_version_number 2016/6
_shelx_space_group_comment
;
The symmetry employed for this shelxl refinement is uniquely defined
by the following loop, which should always be used as a source of
symmetry information in preference to the above space-group names.
They are only intended as comments.
;

loop_
_space_group_symop_operation_xyz
'x, y, z'
'-x, y, -z+1/2'
'x+1/2, y+1/2, z'
'-x+1/2, y+1/2, -z+1/2'
'-x, -y, -z'
'x, -y, z-1/2'
'-x+1/2, -y+1/2, -z'
'x+1/2, -y+1/2, z-1/2'

loop_
_atom_site_label
_atom_site_type_symbol
_atom_site_fract_x
_atom_site_fract_y
_atom_site_fract_z
_atom_site_U_iso_or_equiv
_atom_site_adp_type
_atom_site_occupancy
_atom_site_site_symmetry_order
_atom_site_calc_flag
_atom_site_refinement_flags_posn
_atom_site_refinement_flags_adp
_atom_site_refinement_flags_occupancy
_atom_site_disorder_assembly
_atom_site_disorder_group
Zn1 Zn 0.500000 0.10340(2) 0.250000 0.02640(12) Uani 1 2 d S T P . .
O1 O 0.55256(10) 0.25349(10) 0.24414(12) 0.0294(3) Uani 1 1 d . . . . .
O2 O 0.64974(12) 0.35701(13) 0.51238(15) 0.0480(4) Uani 1 1 d . . . . .
O3 O 0.56585(11) 0.44425(12) 0.53424(13) 0.0391(4) Uani 1 1 d . . . . .
N1 N 0.60883(12) 0.07370(12) 0.44005(14) 0.0266(4) Uani 1 1 d . . . . .
N2 N 0.43492(12) -0.01996(12) 0.27454(15) 0.0280(4) Uani 1 1 d . . . . .
C15 C 0.59315(14) -0.01285(14) 0.47734(17) 0.0250(4) Uani 1 1 d . . . . .
C4 C 0.53706(14) 0.47904(15) 0.35508(17) 0.0253(4) Uani 1 1 d . . . . .
C14 C 0.50041(14) -0.06252(14) 0.38918(18) 0.0256(4) Uani 1 1 d . . . . .
C3 C 0.500000 0.4227(2) 0.250000 0.0216(5) Uani 1 2 d S T P . .
C10 C 0.66328(15) -0.05451(16) 0.59675(18) 0.0313(5) Uani 1 1 d . . . . .
C2 C 0.58792(14) 0.42138(15) 0.47418(17) 0.0277(4) Uani 1 1 d . . . . .
C13 C 0.48057(15) -0.15211(15) 0.42382(19) 0.0306(4) Uani 1 1 d . . . . .
C5 C 0.53480(17) 0.59027(16) 0.3530(2) 0.0376(5) Uani 1 1 d . . . . .
H5 H 0.556963 0.627580 0.421826 0.045 Uiso 1 1 calc R U . . .
C12 C 0.55339(17) -0.19150(16) 0.5471(2) 0.0372(5) Uani 1 1 d . . . . .
H12 H 0.540542 -0.250631 0.570686 0.045 Uiso 1 1 calc R U . . .
C7 C 0.69412(15) 0.12063(16) 0.52038(19) 0.0337(5) Uani 1 1 d . . . . .
H7 H 0.705018 0.180553 0.495406 0.040 Uiso 1 1 calc R U . . .
C11 C 0.63989(17) -0.14460(17) 0.6293(2) 0.0383(5) Uani 1 1 d . . . . .
H11 H 0.685783 -0.171230 0.709417 0.046 Uiso 1 1 calc R U . . .
C18 C 0.38866(17) -0.19736(17) 0.3343(2) 0.0404(5) Uani 1 1 d . . . . .
H18 H 0.372474 -0.256971 0.353097 0.049 Uiso 1 1 calc R U . . .
C8 C 0.76805(15) 0.08391(18) 0.6406(2) 0.0403(5) Uani 1 1 d . . . . .
H8 H 0.827185 0.118805 0.694674 0.048 Uiso 1 1 calc R U . . .
C16 C 0.34884(16) -0.06420(18) 0.1933(2) 0.0378(5) Uani 1 1 d . . . . .
H16 H 0.303012 -0.034376 0.114836 0.045 Uiso 1 1 calc R U . . .
C9 C 0.75305(16) -0.00336(19) 0.6781(2) 0.0414(5) Uani 1 1 d . . . . .
H9 H 0.802395 -0.029287 0.757968 0.050 Uiso 1 1 calc R U . . .
C6 C 0.500000 0.6461(2) 0.250000 0.0468(9) Uani 1 2 d S T P . .
H6 H 0.500000 0.720487 0.249999 0.056 Uiso 1 2 calc R U P . .
C17 C 0.32348(18) -0.15358(19) 0.2199(2) 0.0452(6) Uani 1 1 d . . . . .
H17 H 0.262235 -0.183026 0.159580 0.054 Uiso 1 1 calc R U . . .
C1 C 0.500000 0.3025(2) 0.250000 0.0234(6) Uani 1 2 d S T P . .
H3 H 0.500000 0.500000 0.500000 0.106(16) Uiso 1 2 d S . P . .

loop_
_atom_site_aniso_label
_atom_site_aniso_U_11
_atom_site_aniso_U_22
_atom_site_aniso_U_33
_atom_site_aniso_U_23
_atom_site_aniso_U_13
_atom_site_aniso_U_12
Zn1 0.03057(19) 0.02103(18) 0.02408(18) 0.000 0.01794(16) 0.000
O1 0.0358(8) 0.0238(7) 0.0351(8) -0.0024(6) 0.0273(7) 0.0012(6)
O2 0.0538(10) 0.0517(9) 0.0413(9) 0.0130(8) 0.0344(9) 0.0231(8)
O3 0.0467(9) 0.0507(9) 0.0265(7) 0.0053(7) 0.0281(7) 0.0114(7)
N1 0.0280(9) 0.0241(8) 0.0274(9) -0.0021(7) 0.0194(8) -0.0011(7)
N2 0.0277(9) 0.0279(8) 0.0267(8) 0.0013(7) 0.0184(8) -0.0020(7)
C15 0.0301(11) 0.0219(9) 0.0267(10) -0.0005(8) 0.0213(9) 0.0033(8)
C4 0.0319(11) 0.0254(10) 0.0265(10) -0.0002(8) 0.0234(9) 0.0000(8)
C14 0.0322(11) 0.0214(9) 0.0303(10) -0.0005(8) 0.0245(9) 0.0020(8)
C3 0.0234(13) 0.0237(13) 0.0233(13) 0.000 0.0184(12) 0.000
C10 0.0346(12) 0.0321(11) 0.0271(10) 0.0036(9) 0.0216(10) 0.0076(9)
C2 0.0303(11) 0.0278(10) 0.0235(10) -0.0050(8) 0.0185(9) -0.0037(8)
C13 0.0428(12) 0.0244(10) 0.0381(11) -0.0006(9) 0.0334(11) 0.0001(9)
C5 0.0628(15) 0.0258(11) 0.0398(13) -0.0071(9) 0.0416(12) -0.0040(10)
C12 0.0562(14) 0.0282(11) 0.0410(12) 0.0076(10) 0.0391(12) 0.0044(10)
C7 0.0311(11) 0.0352(11) 0.0355(11) -0.0038(9) 0.0237(10) -0.0040(9)
C11 0.0504(14) 0.0355(11) 0.0317(11) 0.0108(10) 0.0299(11) 0.0130(10)
C18 0.0487(14) 0.0332(11) 0.0514(14) -0.0021(10) 0.0394(12) -0.0093(10)
C8 0.0241(11) 0.0498(14) 0.0341(12) -0.0063(10) 0.0158(10) -0.0030(10)
C16 0.0306(12) 0.0427(12) 0.0320(11) 0.0018(10) 0.0190(10) -0.0044(10)
C9 0.0322(12) 0.0518(14) 0.0265(11) 0.0046(10) 0.0156(10) 0.0077(10)
C6 0.086(3) 0.0231(15) 0.054(2) 0.000 0.057(2) 0.000
C17 0.0392(13) 0.0463(13) 0.0476(14) -0.0062(11) 0.0296(12) -0.0157(11)
C1 0.0268(14) 0.0243(13) 0.0161(12) 0.000 0.0139(11) 0.000

loop_
_atom_type_symbol
_atom_type_description
_atom_type_scat_dispersion_real
_atom_type_scat_dispersion_imag
_atom_type_scat_source
C C 0.0033 0.0016 'International Tables Vol C Tables 4.2.6.8 and 6.1.1.4'
H H 0.0000 0.0000 'International Tables Vol C Tables 4.2.6.8 and 6.1.1.4'
N N 0.0061 0.0033 'International Tables Vol C Tables 4.2.6.8 and 6.1.1.4'
O O 0.0106 0.0060 'International Tables Vol C Tables 4.2.6.8 and 6.1.1.4'
Zn Zn 0.2839 1.4301 'International Tables Vol C Tables 4.2.6.8 and 6.1.1.4'

loop_
_geom_angle_atom_site_label_1
_geom_angle_atom_site_label_2
_geom_angle_atom_site_label_3
_geom_angle
_geom_angle_site_symmetry_1
_geom_angle_site_symmetry_3
_geom_angle_publ_flag
N1 Zn1 N1 159.58(9) . 2_655 ?
N1 Zn1 O1 99.23(6) . . ?
N1 Zn1 O1 98.40(6) 2_655 . ?
N1 Zn1 O1 98.41(6) . 2_655 ?
N1 Zn1 O1 99.23(6) 2_655 2_655 ?
O1 Zn1 O1 60.35(7) . 2_655 ?
N1 Zn1 N2 77.65(6) . . ?
N1 Zn1 N2 87.96(6) 2_655 . ?
O1 Zn1 N2 164.41(5) . . ?
O1 Zn1 N2 104.69(5) 2_655 . ?
N1 Zn1 N2 87.95(6) . 2_655 ?
N1 Zn1 N2 77.65(6) 2_655 2_655 ?
O1 Zn1 N2 104.69(5) . 2_655 ?
O1 Zn1 N2 164.41(5) 2_655 2_655 ?
N2 Zn1 N2 90.54(9) . 2_655 ?
C1 O1 Zn1 89.13(12) . . ?
C2 O3 H3 127.29(14) . . ?
C7 N1 C15 118.40(17) . . ?
C7 N1 Zn1 126.46(14) . . ?
C15 N1 Zn1 114.37(13) . . ?
C16 N2 C14 118.10(17) . . ?
C16 N2 Zn1 130.18(14) . . ?
C14 N2 Zn1 111.21(12) . . ?
N1 C15 C10 122.71(18) . . ?
N1 C15 C14 117.61(17) . . ?
C10 C15 C14 119.68(17) . . ?
C5 C4 C3 119.71(18) . . ?
C5 C4 C2 119.32(16) . . ?
C3 C4 C2 120.71(17) . . ?
N2 C14 C13 122.62(18) . . ?
N2 C14 C15 117.70(16) . . ?
C13 C14 C15 119.68(18) . . ?
C4 C3 C4 119.5(2) 2_655 . ?
C4 C3 C1 120.27(11) 2_655 . ?
C4 C3 C1 120.27(11) . . ?
C15 C10 C9 116.94(19) . . ?
C15 C10 C11 119.1(2) . . ?
C9 C10 C11 124.00(19) . . ?
O2 C2 O3 121.77(18) . . ?
O2 C2 C4 119.32(17) . . ?
O3 C2 C4 118.89(17) . . ?
C18 C13 C14 117.38(19) . . ?
C18 C13 C12 123.48(19) . . ?
C14 C13 C12 119.14(19) . . ?
C6 C5 C4 120.82(19) . . ?
C6 C5 H5 119.6 . . ?
C4 C5 H5 119.6 . . ?
C11 C12 C13 120.97(19) . . ?
C11 C12 H12 119.5 . . ?
C13 C12 H12 119.5 . . ?
N1 C7 C8 122.6(2) . . ?
N1 C7 H7 118.7 . . ?
C8 C7 H7 118.7 . . ?
C12 C11 C10 121.45(19) . . ?
C12 C11 H11 119.3 . . ?
C10 C11 H11 119.3 . . ?
C17 C18 C13 119.44(19) . . ?
C17 C18 H18 120.3 . . ?
C13 C18 H18 120.3 . . ?
C9 C8 C7 119.3(2) . . ?
C9 C8 H8 120.4 . . ?
C7 C8 H8 120.4 . . ?
N2 C16 C17 122.9(2) . . ?
N2 C16 H16 118.5 . . ?
C17 C16 H16 118.5 . . ?
C8 C9 C10 120.1(2) . . ?
C8 C9 H9 120.0 . . ?
C10 C9 H9 120.0 . . ?
C5 C6 C5 119.4(3) . 2_655 ?
C5 C6 H6 120.3 . . ?
C5 C6 H6 120.3 2_655 . ?
C18 C17 C16 119.5(2) . . ?
C18 C17 H17 120.2 . . ?
C16 C17 H17 120.2 . . ?
O1 C1 O1 121.4(2) . 2_655 ?
O1 C1 C3 119.30(12) . . ?
O1 C1 C3 119.30(12) 2_655 . ?

loop_
_geom_bond_atom_site_label_1
_geom_bond_atom_site_label_2
_geom_bond_distance
_geom_bond_site_symmetry_2
_geom_bond_publ_flag
Zn1 N1 2.0937(16) . ?
Zn1 N1 2.0937(16) 2_655 ?
Zn1 O1 2.1703(13) . ?
Zn1 O1 2.1703(13) 2_655 ?
Zn1 N2 2.1910(16) . ?
Zn1 N2 2.1910(15) 2_655 ?
O1 C1 1.2511(18) . ?
O2 C2 1.207(2) . ?
O3 C2 1.288(2) . ?
O3 H3 1.2119(15) . ?
N1 C7 1.323(3) . ?
N1 C15 1.353(2) . ?
N2 C16 1.318(3) . ?
N2 C14 1.352(2) . ?
C15 C10 1.397(3) . ?
C15 C14 1.432(3) . ?
C4 C5 1.391(3) . ?
C4 C3 1.397(2) . ?
C4 C2 1.504(3) . ?
C14 C13 1.403(3) . ?
C3 C1 1.503(3) . ?
C10 C9 1.401(3) . ?
C10 C11 1.429(3) . ?
C13 C18 1.400(3) . ?
C13 C12 1.427(3) . ?
C5 C6 1.383(3) . ?
C5 H5 0.9300 . ?
C12 C11 1.338(3) . ?
C12 H12 0.9300 . ?
C7 C8 1.389(3) . ?
C7 H7 0.9300 . ?
C11 H11 0.9300 . ?
C18 C17 1.355(3) . ?
C18 H18 0.9300 . ?
C8 C9 1.356(3) . ?
C8 H8 0.9300 . ?
C16 C17 1.393(3) . ?
C16 H16 0.9300 . ?
C9 H9 0.9300 . ?
C6 H6 0.9300 . ?
C17 H17 0.9300 . ?

loop_
_geom_torsion_atom_site_label_1
_geom_torsion_atom_site_label_2
_geom_torsion_atom_site_label_3
_geom_torsion_atom_site_label_4
_geom_torsion
_geom_torsion_site_symmetry_1
_geom_torsion_site_symmetry_2
_geom_torsion_site_symmetry_3
_geom_torsion_site_symmetry_4
_geom_torsion_publ_flag
C7 N1 C15 C10 -0.1(3) . . . . ?
Zn1 N1 C15 C10 170.53(14) . . . . ?
C7 N1 C15 C14 179.95(17) . . . . ?
Zn1 N1 C15 C14 -9.4(2) . . . . ?
C16 N2 C14 C13 0.9(3) . . . . ?
Zn1 N2 C14 C13 -171.77(14) . . . . ?
C16 N2 C14 C15 -178.96(18) . . . . ?
Zn1 N2 C14 C15 8.3(2) . . . . ?
N1 C15 C14 N2 0.3(3) . . . . ?
C10 C15 C14 N2 -179.62(17) . . . . ?
N1 C15 C14 C13 -179.60(16) . . . . ?
C10 C15 C14 C13 0.5(3) . . . . ?
C5 C4 C3 C4 1.35(15) . . . 2_655 ?
C2 C4 C3 C4 -172.8(2) . . . 2_655 ?
C5 C4 C3 C1 -178.65(15) . . . . ?
C2 C4 C3 C1 7.2(2) . . . . ?
N1 C15 C10 C9 -0.9(3) . . . . ?
C14 C15 C10 C9 179.02(18) . . . . ?
N1 C15 C10 C11 178.46(17) . . . . ?
C14 C15 C10 C11 -1.6(3) . . . . ?
C5 C4 C2 O2 -125.6(2) . . . . ?
C3 C4 C2 O2 48.5(3) . . . . ?
C5 C4 C2 O3 52.6(3) . . . . ?
C3 C4 C2 O3 -133.29(18) . . . . ?
N2 C14 C13 C18 -0.2(3) . . . . ?
C15 C14 C13 C18 179.75(18) . . . . ?
N2 C14 C13 C12 -179.40(18) . . . . ?
C15 C14 C13 C12 0.5(3) . . . . ?
C3 C4 C5 C6 -2.7(3) . . . . ?
C2 C4 C5 C6 171.45(17) . . . . ?
C18 C13 C12 C11 -179.5(2) . . . . ?
C14 C13 C12 C11 -0.3(3) . . . . ?
C15 N1 C7 C8 0.6(3) . . . . ?
Zn1 N1 C7 C8 -168.79(16) . . . . ?
C13 C12 C11 C10 -0.9(3) . . . . ?
C15 C10 C11 C12 1.9(3) . . . . ?
C9 C10 C11 C12 -178.8(2) . . . . ?
C14 C13 C18 C17 -0.2(3) . . . . ?
C12 C13 C18 C17 179.0(2) . . . . ?
N1 C7 C8 C9 0.0(3) . . . . ?
C14 N2 C16 C17 -1.4(3) . . . . ?
Zn1 N2 C16 C17 169.73(17) . . . . ?
C7 C8 C9 C10 -1.0(3) . . . . ?
C15 C10 C9 C8 1.5(3) . . . . ?
C11 C10 C9 C8 -177.9(2) . . . . ?
C4 C5 C6 C5 1.38(15) . . . 2_655 ?
C13 C18 C17 C16 -0.1(4) . . . . ?
N2 C16 C17 C18 1.0(4) . . . . ?
Zn1 O1 C1 O1 -0.002(0) . . . 2_655 ?
Zn1 O1 C1 C3 180.000(0) . . . . ?
C4 C3 C1 O1 67.24(11) 2_655 . . . ?
C4 C3 C1 O1 -112.76(11) . . . . ?
C4 C3 C1 O1 -112.76(11) 2_655 . . 2_655 ?
C4 C3 C1 O1 67.24(11) . . . 2_655 ?
